data_4517507
loop_
_publ_author_name
'Song, Ning'
'Chen, Shao-Peng'
'Fan, Xiao-Wei'
'Tan, Yu-Hui'
'Wei, Wen-Juan'
'Tang, Yun-Zhi'

_publ_section_title
;
 Regulating Reversible Phase Transition Behaviors by Poly-H/F Substitution
 in Hybrid Perovskite-Like 2[CH2FCH2NH3]&#x00B7;[CdCl4]
;
_journal_issue 12
_journal_name_full 'ACS Omega'
_journal_page_first 6773
_journal_page_last 6780
_journal_paper_doi 10.1021/acsomega.0c00113
_journal_volume 5
_journal_year 2020
_chemical_formula_moiety '0.5(Cd2 Cl8), 2(C2 H5 F3 N)'
_chemical_formula_sum 'C4 H10 Cd Cl4 F6 N2'
_chemical_formula_weight 454.34
_space_group_crystal_system monoclinic
_space_group_IT_number 15
_space_group_name_Hall '-C 2yc'
_space_group_name_H-M_alt 'C 1 2/c 1'
_atom_sites_solution_hydrogens geom
_atom_sites_solution_primary iterative
_atom_sites_solution_secondary difmap
_audit_creation_date 2019-11-06
_audit_creation_method
;
Olex2 1.2
(compiled 2018.05.29 svn.r3508 for OlexSys, GUI svn.r5506)
;
_cell_angle_alpha 90.00
_cell_angle_beta 90.00
_cell_angle_gamma 90.00
_cell_formula_units_Z 4
_cell_length_a 25.831(6)
_cell_length_b 7.3258(17)
_cell_length_c 7.3487(18)
_cell_measurement_reflns_used 5858
_cell_measurement_temperature 293
_cell_measurement_theta_max 27.812
_cell_measurement_theta_min 3.155
_cell_volume 1390.6(6)
_computing_cell_refinement 'Bruker SMART'
_computing_data_reduction 'SAINT V8.38A (?, 2016)'
_computing_molecular_graphics 'Olex2 (Dolomanov et al., 2009)'
_computing_publication_material 'Olex2 (Dolomanov et al., 2009)'
_computing_structure_refinement 'XL (Sheldrick, 2008)'
_computing_structure_solution 'olex2.solve (Bourhis et al., 2015)'
_diffrn_ambient_temperature 293
_diffrn_measured_fraction_theta_full 0.988
_diffrn_measured_fraction_theta_max 0.988
_diffrn_measurement_device_type 'CCD area detector'
_diffrn_radiation_monochromator graphite
_diffrn_radiation_type MoK\a
_diffrn_radiation_wavelength 0.71076
_diffrn_reflns_av_R_equivalents 0.0853
_diffrn_reflns_av_unetI/netI 0.0431
_diffrn_reflns_limit_h_max 33
_diffrn_reflns_limit_h_min -33
_diffrn_reflns_limit_k_max 9
_diffrn_reflns_limit_k_min -9
_diffrn_reflns_limit_l_max 9
_diffrn_reflns_limit_l_min -9
_diffrn_reflns_number 8225
_diffrn_reflns_theta_full 27.83
_diffrn_reflns_theta_max 27.83
_diffrn_reflns_theta_min 2.89
_diffrn_source 'fine-focus sealed tube'
_exptl_absorpt_coefficient_mu 2.385
_exptl_absorpt_correction_T_max 0.788
_exptl_absorpt_correction_T_min 0.627
_exptl_absorpt_correction_type multi-scan
_exptl_crystal_colour 'clear light colourless'
_exptl_crystal_colour_lustre clear
_exptl_crystal_colour_modifier light
_exptl_crystal_colour_primary colourless
_exptl_crystal_density_diffrn 2.170
_exptl_crystal_density_method 'not measured'
_exptl_crystal_description plate
_exptl_crystal_F_000 872
_exptl_crystal_size_max 0.2
_exptl_crystal_size_mid 0.2
_exptl_crystal_size_min 0.1
_refine_diff_density_max 1.592
_refine_diff_density_min -1.086
_refine_diff_density_rms 0.168
_refine_ls_extinction_method none
_refine_ls_goodness_of_fit_ref 1.149
_refine_ls_hydrogen_treatment constr
_refine_ls_matrix_type full
_refine_ls_number_parameters 79
_refine_ls_number_reflns 1648
_refine_ls_number_restraints 0
_refine_ls_restrained_S_all 1.149
_refine_ls_R_factor_all 0.0538
_refine_ls_R_factor_gt 0.0451
_refine_ls_shift/su_max 0.000
_refine_ls_shift/su_mean 0.000
_refine_ls_structure_factor_coef Fsqd
_refine_ls_weighting_details 'calc w=1/[\s^2^(Fo^2^)+(0.0345P)^2^+17.3923P] where P=(Fo^2^+2Fc^2^)/3'
_refine_ls_weighting_scheme calc
_refine_ls_wR_factor_gt 0.1082
_refine_ls_wR_factor_ref 0.1192
_reflns_number_gt 1416
_reflns_number_total 1648
_reflns_threshold_expression >2sigma(I)
_cod_data_source_file ao0c00113_si_006.cif
_cod_data_source_block t20180824cspf_c_3__0m
_cod_depositor_comments
;Adding full bibliography for 4517507--4517511.cif.

 Adding full bibliography for 4517507--4517511.cif.
;
_cod_database_code 4517507
_olex2_refinement_description
;
1. Fixed Uiso
 At 1.2 times of:
  All C(H,H) groups, All N(H,H,H) groups
2.a Riding coordinates:
 N1(H1A,H1B,H1C)
2.b Secondary CH2 refined with riding coordinates:
 C1(H1D,H1E)
;
_olex2_submission_special_instructions 'No special instructions were received'

loop_
_space_group_symop_id
_space_group_symop_operation_xyz
1 'x, y, z'
2 '-x, y, -z+1/2'
3 'x+1/2, y+1/2, z'
4 '-x+1/2, y+1/2, -z+1/2'
5 '-x, -y, -z'
6 'x, -y, z-1/2'
7 '-x+1/2, -y+1/2, -z'
8 'x+1/2, -y+1/2, z-1/2'

loop_
_atom_site_label
_atom_site_type_symbol
_atom_site_fract_x
_atom_site_fract_y
_atom_site_fract_z
_atom_site_U_iso_or_equiv
_atom_site_adp_type
_atom_site_occupancy
_atom_site_calc_flag
_atom_site_disorder_assembly
_atom_site_disorder_group
_atom_site_site_symmetry_order
_atom_site_refinement_flags_posn
_atom_site_refinement_flags_adp
_atom_site_refinement_flags_occupancy
Cd1 Cd 0.2500 0.2500 0.5000 0.02228(17) Uani 1 d . . 2 S T P
Cl2 Cl 0.23761(6) 0.05238(18) 0.19894(17) 0.0337(3) Uani 1 d . . 1 . . .
Cl1 Cl 0.15253(5) 0.2945(2) 0.51856(19) 0.0359(3) Uani 1 d . . 1 . . .
F1 F 0.0179(2) 0.8057(11) 0.5546(9) 0.098(2) Uani 1 d . . 1 . . .
F3 F 0.0551(2) 0.5877(10) 0.4186(15) 0.149(4) Uani 1 d . . 1 . . .
F2 F 0.0560(2) 0.8462(14) 0.3053(9) 0.120(3) Uani 1 d . . 1 . . .
N1 N 0.1533(2) 0.7306(7) 0.4635(7) 0.0404(12) Uani 1 d . . 1 . . .
H1A H 0.1503 0.7493 0.3443 0.048 Uiso 1 d . . 1 R . .
H1B H 0.1559 0.6115 0.4852 0.048 Uiso 1 d . . 1 R . .
H1C H 0.1814 0.7871 0.5046 0.048 Uiso 1 d . . 1 R . .
C1 C 0.1074(3) 0.8033(11) 0.5566(9) 0.0536(17) Uani 1 d . . 1 . . .
H1D H 0.1065 0.7565 0.6800 0.064 Uiso 1 calc . . 1 R . .
H1E H 0.1102 0.9352 0.5635 0.064 Uiso 1 calc . . 1 R . .
C2 C 0.0589(3) 0.7555(11) 0.4649(13) 0.058(2) Uani 1 d . . 1 . . .

loop_
_atom_site_aniso_label
_atom_site_aniso_U_11
_atom_site_aniso_U_22
_atom_site_aniso_U_33
_atom_site_aniso_U_23
_atom_site_aniso_U_13
_atom_site_aniso_U_12
Cd1 0.0297(3) 0.0188(3) 0.0184(2) -0.00015(15) -0.00155(18) 0.00052(17)
Cl2 0.0478(8) 0.0266(6) 0.0267(6) -0.0095(5) -0.0063(5) 0.0041(5)
Cl1 0.0305(6) 0.0426(7) 0.0345(7) 0.0012(6) -0.0017(5) 0.0024(6)
F1 0.058(3) 0.139(5) 0.097(4) 0.009(4) 0.026(3) 0.023(4)
F3 0.057(3) 0.085(5) 0.306(11) -0.063(6) -0.038(5) -0.009(3)
F2 0.074(4) 0.212(9) 0.075(4) 0.040(5) -0.008(3) 0.032(5)
N1 0.041(3) 0.041(3) 0.039(3) 0.003(2) -0.007(2) -0.002(2)
C1 0.066(5) 0.054(4) 0.040(3) -0.010(3) 0.001(3) 0.007(4)
C2 0.039(4) 0.063(5) 0.071(5) -0.007(4) 0.004(4) 0.000(3)

loop_
_atom_type_symbol
_atom_type_description
_atom_type_scat_dispersion_real
_atom_type_scat_dispersion_imag
_atom_type_scat_source
C C 0.0033 0.0016 'International Tables Vol C Tables 4.2.6.8 and 6.1.1.4'
H H 0.0000 0.0000 'International Tables Vol C Tables 4.2.6.8 and 6.1.1.4'
Cd Cd -0.8075 1.2024 'International Tables Vol C Tables 4.2.6.8 and 6.1.1.4'
Cl Cl 0.1484 0.1585 'International Tables Vol C Tables 4.2.6.8 and 6.1.1.4'
F F 0.0171 0.0103 'International Tables Vol C Tables 4.2.6.8 and 6.1.1.4'
N N 0.0061 0.0033 'International Tables Vol C Tables 4.2.6.8 and 6.1.1.4'

loop_
_geom_angle_atom_site_label_1
_geom_angle_atom_site_label_2
_geom_angle_atom_site_label_3
_geom_angle
_geom_angle_site_symmetry_1
_geom_angle_site_symmetry_3
_geom_angle_publ_flag
Cl2 Cd1 Cl2 180.0 . 7_556 ?
Cl2 Cd1 Cl2 90.60(2) . 4 ?
Cl2 Cd1 Cl2 89.40(2) . 6_556 ?
Cl2 Cd1 Cl2 180.0 6_556 4 ?
Cl2 Cd1 Cl2 89.40(2) 7_556 4 ?
Cl2 Cd1 Cl2 90.60(2) 7_556 6_556 ?
Cl1 Cd1 Cl2 90.27(4) 7_556 . ?
Cl1 Cd1 Cl2 89.73(5) . . ?
Cl1 Cd1 Cl2 90.27(5) . 7_556 ?
Cl1 Cd1 Cl2 89.73(4) 7_556 7_556 ?
Cl1 Cd1 Cl2 92.38(5) . 4 ?
Cl1 Cd1 Cl2 92.38(5) 7_556 6_556 ?
Cl1 Cd1 Cl2 87.62(5) . 6_556 ?
Cl1 Cd1 Cl2 87.62(5) 7_556 4 ?
Cl1 Cd1 Cl1 180.0 . 7_556 ?
Cd1 Cl2 Cd1 152.91(5) . 4_545 ?
H1A N1 H1B 109.5 . . ?
H1A N1 H1C 109.5 . . ?
H1B N1 H1C 109.5 . . ?
C1 N1 H1A 109.5 . . ?
C1 N1 H1B 109.5 . . ?
C1 N1 H1C 109.4 . . ?
N1 C1 H1D 109.0 . . ?
N1 C1 H1E 109.0 . . ?
H1D C1 H1E 107.8 . . ?
C2 C1 N1 112.9(6) . . ?
C2 C1 H1D 109.0 . . ?
C2 C1 H1E 109.0 . . ?
F1 C2 F2 104.8(7) . . ?
F1 C2 C1 113.3(8) . . ?
F3 C2 F1 110.1(8) . . ?
F3 C2 F2 103.7(9) . . ?
F3 C2 C1 114.7(7) . . ?
F2 C2 C1 109.2(7) . . ?

loop_
_geom_bond_atom_site_label_1
_geom_bond_atom_site_label_2
_geom_bond_distance
_geom_bond_site_symmetry_2
_geom_bond_publ_flag
Cd1 Cl2 2.6633(12) . ?
Cd1 Cl2 2.6733(13) 6_556 ?
Cd1 Cl2 2.6733(13) 4 ?
Cd1 Cl2 2.6633(12) 7_556 ?
Cd1 Cl1 2.5425(15) 7_556 ?
Cd1 Cl1 2.5425(15) . ?
Cl2 Cd1 2.6733(13) 4_545 ?
F1 C2 1.301(9) . ?
F3 C2 1.280(9) . ?
F2 C2 1.350(11) . ?
N1 H1A 0.8900 . ?
N1 H1B 0.8898 . ?
N1 H1C 0.8898 . ?
N1 C1 1.469(9) . ?
C1 H1D 0.9700 . ?
C1 H1E 0.9700 . ?
C1 C2 1.464(11) . ?

loop_
_geom_torsion_atom_site_label_1
_geom_torsion_atom_site_label_2
_geom_torsion_atom_site_label_3
_geom_torsion_atom_site_label_4
_geom_torsion
_geom_torsion_site_symmetry_1
_geom_torsion_site_symmetry_2
_geom_torsion_site_symmetry_3
_geom_torsion_site_symmetry_4
_geom_torsion_publ_flag
Cl2 Cd1 Cl2 Cd1 83(100) 7_556 . . 4_545 ?
Cl2 Cd1 Cl2 Cd1 -36.96(16) 6_556 . . 4_545 ?
Cl2 Cd1 Cl2 Cd1 143.04(16) 4 . . 4_545 ?
Cl1 Cd1 Cl2 Cd1 -124.58(14) . . . 4_545 ?
Cl1 Cd1 Cl2 Cd1 55.42(14) 7_556 . . 4_545 ?
N1 C1 C2 F1 174.4(7) . . . . ?
N1 C1 C2 F3 46.8(12) . . . . ?
N1 C1 C2 F2 -69.2(9) . . . . ?
